data_4115412
loop_
_publ_author_name
'Peter B. Hitchcock'
'Michael F. Lappert'
'Andrey V. Protchenko'

_publ_section_title
;
 The First Crystalline Alkali Metal Salt of a Benzenoid Radical Anion
 without a Stabilizing Substituent and of a Related Dimer: X-ray
 Structures of the Toluene Radical Anion and of the Benzene Radical Anion
 Dimer Potassium-Crown Ether Salts
;
_journal_name_full 'Journal of the American Chemical Society'
_journal_page_first 189
_journal_page_last 190
_journal_paper_doi 10.1021/ja005580e
_journal_volume 123
_journal_year 2001
_chemical_compound_source 'synthesis as described'
_chemical_formula_moiety 'C19 H32 K1 O6'
_chemical_formula_structural 'C19 H32 K O6'
_chemical_formula_sum 'C19 H32 K O6'
_chemical_formula_weight 395.55
_chemical_name_common '[K(18-crown-6)(toluene)]'
_chemical_name_systematic
;

?

;
_space_group_IT_number 33
_symmetry_cell_setting orthorhombic
_symmetry_Int_Tables_number 33
_symmetry_space_group_name_Hall 'P 2c -2n'
_symmetry_space_group_name_H-M 'P n a 21'
_atom_sites_solution_hydrogens geom
_atom_sites_solution_primary direct
_atom_sites_solution_secondary difmap
_audit_conform_dict_location ftp://ftp.iucr.org/cifdics/cif_core.dic
_audit_conform_dict_name cif_core.dic
_audit_conform_dict_version 2.1
_audit_creation_date 2000-06-13T16:27:09-00:00
_audit_creation_method 'WinGX routine CIF_UPDATE'
_cell_angle_alpha 90
_cell_angle_beta 90
_cell_angle_gamma 90
_cell_formula_units_Z 4
_cell_length_a 19.7525(11)
_cell_length_b 9.8664(6)
_cell_length_c 10.9577(6)
_cell_measurement_reflns_used 6928
_cell_measurement_temperature 173(2)
_cell_measurement_theta_max 21.967
_cell_measurement_theta_min 3.705
_cell_measurement_wavelength 0.71073
_cell_volume 2135.5(2)
_computing_cell_refinement 'HKL Scalepack (Otwinowski & Minor 1997)'
_computing_data_reduction 'HKL Denzo and Scalepack (Otwinowski & Minor 1997)'
_computing_molecular_graphics 'Ortep-3 for Windows (Farrugia, 1997)'
_computing_publication_material 'WinGX publication routines (Farrugia, 1999)'
_computing_structure_refinement 'SHELXL-97 (Sheldrick, 1997)'
_computing_structure_solution 'SHELXS-97 (Sheldrick, 1997)'
_diffrn_ambient_temperature 173(2)
_diffrn_measured_fraction_theta_full 0.984
_diffrn_measured_fraction_theta_max 0.984
_diffrn_measurement_device KappaCCD
_diffrn_measurement_method CCD
_diffrn_radiation_monochromator graphite
_diffrn_radiation_probe x-ray
_diffrn_radiation_type MoK\a
_diffrn_radiation_wavelength 0.71073
_diffrn_reflns_av_R_equivalents 0.0843
_diffrn_reflns_av_unetI/netI 0.0723
_diffrn_reflns_limit_h_max 20
_diffrn_reflns_limit_h_min -20
_diffrn_reflns_limit_k_max 9
_diffrn_reflns_limit_k_min -10
_diffrn_reflns_limit_l_max 11
_diffrn_reflns_limit_l_min -11
_diffrn_reflns_number 8596
_diffrn_reflns_theta_full 21.99
_diffrn_reflns_theta_max 21.99
_diffrn_reflns_theta_min 3.72
_exptl_absorpt_coefficient_mu 0.278
_exptl_crystal_colour black
_exptl_crystal_density_diffrn 1.23
_exptl_crystal_description prism
_exptl_crystal_F_000 852
_exptl_crystal_size_max 0.3
_exptl_crystal_size_mid 0.3
_exptl_crystal_size_min 0.2
_refine_diff_density_max 0.321
_refine_diff_density_min -0.212
_refine_diff_density_rms 0.038
_refine_ls_abs_structure_details 'Flack H D (1983), Acta Cryst. A39, 876-881'
_refine_ls_abs_structure_Flack 0.03(8)
_refine_ls_extinction_method none
_refine_ls_goodness_of_fit_ref 1.049
_refine_ls_hydrogen_treatment mixed
_refine_ls_matrix_type full
_refine_ls_number_parameters 397
_refine_ls_number_reflns 2588
_refine_ls_number_restraints 409
_refine_ls_restrained_S_all 1.119
_refine_ls_R_factor_all 0.0587
_refine_ls_R_factor_gt 0.0476
_refine_ls_shift/su_max 0
_refine_ls_shift/su_mean 0
_refine_ls_structure_factor_coef Fsqd
_refine_ls_weighting_details 'calc w=1/[\s^2^(Fo^2^)+(0.0621P)^2^+0.9468P] where P=(Fo^2^+2Fc^2^)/3'
_refine_ls_weighting_scheme calc
_refine_ls_wR_factor_gt 0.1152
_refine_ls_wR_factor_ref 0.1236
_reflns_number_gt 2245
_reflns_number_total 2588
_reflns_threshold_expression >2sigma(I)
_cod_data_source_file ja005580e_1.cif
_cod_data_source_block lappert-1
_cod_original_sg_symbol_Hall 'P -2n -2ac'
_cod_database_code 4115412

loop_
_symmetry_equiv_pos_as_xyz
'x, y, z'
'-x, -y, z+1/2'
'-x+1/2, y+1/2, z+1/2'
'x+1/2, -y+1/2, z'

loop_
_atom_site_label
_atom_site_type_symbol
_atom_site_fract_x
_atom_site_fract_y
_atom_site_fract_z
_atom_site_U_iso_or_equiv
_atom_site_adp_type
_atom_site_occupancy
_atom_site_symmetry_multiplicity
_atom_site_calc_flag
_atom_site_refinement_flags
_atom_site_disorder_assembly
_atom_site_disorder_group
K K 0.40673(4) 0.67216(8) 0.99889(11) 0.0346(3) Uani 1 1 d D . .
C1 C 0.3248(4) 0.6957(6) 0.7413(6) 0.0644(17) Uani 1 1 d . . .
C2 C 0.2725(3) 0.7178(7) 0.8227(6) 0.0592(16) Uani 1 1 d . . .
H2 H 0.236 0.6552 0.8253 0.071 Uiso 1 1 calc R . .
C3 C 0.2715(3) 0.8291(6) 0.9010(6) 0.0570(14) Uani 1 1 d . . .
H3 H 0.2349 0.8434 0.9557 0.068 Uiso 1 1 calc R . .
C4 C 0.3261(3) 0.9188(5) 0.8966(5) 0.0549(15) Uani 1 1 d . . .
H4 H 0.3258 0.9949 0.9498 0.066 Uiso 1 1 calc R . .
C5 C 0.3785(3) 0.9033(6) 0.8221(6) 0.0537(15) Uani 1 1 d . . .
H5 H 0.4152 0.9655 0.8229 0.064 Uiso 1 1 calc R . .
C6 C 0.3780(3) 0.7817(6) 0.7345(6) 0.0562(16) Uani 1 1 d . . .
H6 H 0.4136 0.7675 0.6778 0.067 Uiso 1 1 calc R . .
C7 C 0.3210(5) 0.5798(7) 0.6560(6) 0.095(3) Uani 1 1 d . . .
H7A H 0.2798 0.5275 0.6724 0.143 Uiso 0.5 1 calc PR . .
H7B H 0.3608 0.5217 0.6672 0.143 Uiso 0.5 1 calc PR . .
H7C H 0.3199 0.6135 0.5719 0.143 Uiso 0.5 1 calc PR . .
H7D H 0.3605 0.581 0.6019 0.143 Uiso 0.5 1 calc PR . .
H7E H 0.2796 0.5868 0.6071 0.143 Uiso 0.5 1 calc PR . .
H7F H 0.3204 0.4949 0.7024 0.143 Uiso 0.5 1 calc PR . .
O1 O 0.3618(5) 0.3989(9) 0.9646(9) 0.053(3) Uani 0.5 1 d PD A 1
O2 O 0.4936(5) 0.4670(10) 0.8902(9) 0.051(3) Uani 0.5 1 d PD A 1
O3 O 0.5451(5) 0.7219(11) 0.9325(8) 0.051(2) Uani 0.5 1 d PD A 1
O4 O 0.4905(6) 0.8681(10) 1.1347(9) 0.054(3) Uani 0.5 1 d PD A 1
O5 O 0.3563(6) 0.8135(11) 1.2030(8) 0.045(3) Uani 0.5 1 d PD A 1
O6 O 0.3077(6) 0.5541(12) 1.1568(10) 0.049(3) Uani 0.5 1 d PD A 1
C8 C 0.4071(7) 0.2970(14) 0.9241(13) 0.068(4) Uani 0.5 1 d PD A 1
H8A H 0.382 0.2222 0.8846 0.081 Uiso 0.5 1 calc PR A 1
H8B H 0.433 0.2597 0.9938 0.081 Uiso 0.5 1 calc PR A 1
C9 C 0.4544(8) 0.3634(17) 0.8339(15) 0.067(4) Uani 0.5 1 d PD A 1
H9A H 0.485 0.2942 0.799 0.081 Uiso 0.5 1 calc PR A 1
H9B H 0.4276 0.403 0.7663 0.081 Uiso 0.5 1 calc PR A 1
C10 C 0.5386(6) 0.5272(17) 0.8068(13) 0.061(3) Uani 0.5 1 d PD A 1
H10A H 0.5134 0.5813 0.7458 0.074 Uiso 0.5 1 calc PR A 1
H10B H 0.565 0.4567 0.7635 0.074 Uiso 0.5 1 calc PR A 1
C11 C 0.5852(12) 0.6172(19) 0.880(3) 0.060(8) Uani 0.5 1 d PD A 1
H11A H 0.6078 0.5641 0.945 0.072 Uiso 0.5 1 calc PR A 1
H11B H 0.6205 0.6566 0.8266 0.072 Uiso 0.5 1 calc PR A 1
C12 C 0.5804(10) 0.8102(15) 1.0112(12) 0.051(3) Uani 0.5 1 d PD A 1
H12A H 0.6204 0.8457 0.9673 0.061 Uiso 0.5 1 calc PR A 1
H12B H 0.597 0.7573 1.0818 0.061 Uiso 0.5 1 calc PR A 1
C13 C 0.5399(13) 0.929(3) 1.059(2) 0.070(11) Uani 0.5 1 d PD A 1
H13A H 0.5689 0.9917 1.1054 0.084 Uiso 0.5 1 calc PR A 1
H13B H 0.5183 0.979 0.9907 0.084 Uiso 0.5 1 calc PR A 1
C14 C 0.4451(8) 0.9637(19) 1.1814(13) 0.050(3) Uani 0.5 1 d PD A 1
H14A H 0.4208 1.0056 1.112 0.06 Uiso 0.5 1 calc PR A 1
H14B H 0.4715 1.0362 1.2218 0.06 Uiso 0.5 1 calc PR A 1
C15 C 0.3935(11) 0.913(2) 1.2705(16) 0.066(7) Uani 0.5 1 d PD A 1
H15A H 0.4156 0.8714 1.3425 0.079 Uiso 0.5 1 calc PR A 1
H15B H 0.3635 0.9869 1.2981 0.079 Uiso 0.5 1 calc PR A 1
C16 C 0.3078(9) 0.7504(19) 1.2794(14) 0.073(6) Uani 0.5 1 d PD A 1
H16A H 0.2786 0.8202 1.3176 0.088 Uiso 0.5 1 calc PR A 1
H16B H 0.331 0.6998 1.3452 0.088 Uiso 0.5 1 calc PR A 1
C17 C 0.2648(9) 0.655(2) 1.2052(19) 0.060(6) Uani 0.5 1 d PD A 1
H17A H 0.2297 0.6125 1.2575 0.071 Uiso 0.5 1 calc PR A 1
H17B H 0.242 0.7042 1.1384 0.071 Uiso 0.5 1 calc PR A 1
C18 C 0.2676(8) 0.4565(15) 1.0914(15) 0.064(4) Uani 0.5 1 d PD A 1
H18A H 0.2459 0.4992 1.0196 0.077 Uiso 0.5 1 calc PR A 1
H18B H 0.2318 0.4189 1.1448 0.077 Uiso 0.5 1 calc PR A 1
C19 C 0.3154(10) 0.347(2) 1.0518(18) 0.050(6) Uani 0.5 1 d PD A 1
H19A H 0.3404 0.3117 1.1233 0.06 Uiso 0.5 1 calc PR A 1
H19B H 0.2895 0.2709 1.0155 0.06 Uiso 0.5 1 calc PR A 1
O1A O 0.4051(6) 0.3952(9) 0.9383(7) 0.054(2) Uani 0.5 1 d PD A 2
O2A O 0.5276(5) 0.5357(10) 0.9086(8) 0.057(2) Uani 0.5 1 d PD A 2
O3A O 0.5371(4) 0.8043(10) 0.9784(11) 0.048(3) Uani 0.5 1 d PD A 2
O4A O 0.4539(6) 0.8848(10) 1.1716(9) 0.044(3) Uani 0.5 1 d PD A 2
O5A O 0.3318(5) 0.7542(11) 1.2099(8) 0.044(3) Uani 0.5 1 d PD A 2
O6A O 0.3170(5) 0.4919(11) 1.1233(10) 0.044(3) Uani 0.5 1 d PD A 2
C8A C 0.4651(10) 0.3287(17) 0.9035(18) 0.091(7) Uani 0.5 1 d PD A 2
H8A1 H 0.4547 0.248 0.8532 0.11 Uiso 0.5 1 calc PR A 2
H8A2 H 0.491 0.2996 0.9763 0.11 Uiso 0.5 1 calc PR A 2
C9A C 0.5048(9) 0.4314(15) 0.8305(16) 0.063(4) Uani 0.5 1 d PD A 2
H9A1 H 0.544 0.3867 0.7912 0.075 Uiso 0.5 1 calc PR A 2
H9A2 H 0.4758 0.4702 0.7656 0.075 Uiso 0.5 1 calc PR A 2
C10A C 0.5730(11) 0.629(2) 0.855(2) 0.067(12) Uani 0.5 1 d PD A 2
H10C H 0.5506 0.6759 0.7867 0.081 Uiso 0.5 1 calc PR A 2
H10D H 0.6129 0.5797 0.8229 0.081 Uiso 0.5 1 calc PR A 2
C11A C 0.5953(7) 0.7301(16) 0.9490(15) 0.064(4) Uani 0.5 1 d PD A 2
H11C H 0.6135 0.6839 1.0221 0.077 Uiso 0.5 1 calc PR A 2
H11D H 0.6308 0.7903 0.9152 0.077 Uiso 0.5 1 calc PR A 2
C12A C 0.5537(12) 0.907(2) 1.063(2) 0.044(7) Uani 0.5 1 d PD A 2
H12C H 0.5856 0.9716 1.0251 0.053 Uiso 0.5 1 calc PR A 2
H12D H 0.5767 0.8655 1.1345 0.053 Uiso 0.5 1 calc PR A 2
C13A C 0.4917(7) 0.9822(11) 1.1063(12) 0.053(4) Uani 0.5 1 d PD A 2
H13C H 0.5044 1.0591 1.1596 0.064 Uiso 0.5 1 calc PR A 2
H13D H 0.4655 1.0174 1.0361 0.064 Uiso 0.5 1 calc PR A 2
C14A C 0.3979(10) 0.9501(19) 1.2244(14) 0.046(5) Uani 0.5 1 d PD A 2
H14C H 0.3704 0.9927 1.1594 0.056 Uiso 0.5 1 calc PR A 2
H14D H 0.414 1.0228 1.2796 0.056 Uiso 0.5 1 calc PR A 2
C15A C 0.3543(9) 0.8523(14) 1.2956(14) 0.062(4) Uani 0.5 1 d PD A 2
H15C H 0.3809 0.8087 1.3614 0.074 Uiso 0.5 1 calc PR A 2
H15D H 0.3153 0.9 1.3326 0.074 Uiso 0.5 1 calc PR A 2
C16A C 0.2820(9) 0.666(2) 1.2584(16) 0.055(6) Uani 0.5 1 d PD A 2
H16C H 0.2429 0.7188 1.2883 0.066 Uiso 0.5 1 calc PR A 2
H16D H 0.3011 0.6142 1.3279 0.066 Uiso 0.5 1 calc PR A 2
C17A C 0.2597(9) 0.5698(17) 1.1595(14) 0.059(5) Uani 0.5 1 d PD A 2
H17C H 0.2235 0.5094 1.1905 0.071 Uiso 0.5 1 calc PR A 2
H17D H 0.2417 0.6212 1.0891 0.071 Uiso 0.5 1 calc PR A 2
C18A C 0.2966(12) 0.3893(19) 1.041(2) 0.058(7) Uani 0.5 1 d PD A 2
H18C H 0.2751 0.43 0.9678 0.07 Uiso 0.5 1 calc PR A 2
H18D H 0.2637 0.3276 1.0801 0.07 Uiso 0.5 1 calc PR A 2
C19A C 0.3598(9) 0.3122(16) 1.0045(15) 0.063(4) Uani 0.5 1 d PD A 2
H19C H 0.3826 0.2779 1.0788 0.076 Uiso 0.5 1 calc PR A 2
H19D H 0.3469 0.2331 0.9539 0.076 Uiso 0.5 1 calc PR A 2

loop_
_atom_site_aniso_label
_atom_site_aniso_U_11
_atom_site_aniso_U_22
_atom_site_aniso_U_33
_atom_site_aniso_U_23
_atom_site_aniso_U_13
_atom_site_aniso_U_12
K 0.0393(5) 0.0322(5) 0.0323(5) 0.0024(5) 0.0025(6) 0.0008(4)
C1 0.075(4) 0.062(4) 0.056(4) 0.003(3) -0.009(4) 0.007(4)
C2 0.050(3) 0.077(4) 0.051(4) 0.014(4) 0.002(3) 0.013(3)
C3 0.051(3) 0.066(4) 0.054(3) 0.008(3) -0.003(3) -0.004(3)
C4 0.067(4) 0.048(3) 0.049(3) 0.001(3) -0.007(3) 0.009(3)
C5 0.045(3) 0.056(4) 0.060(4) 0.026(3) -0.006(3) -0.002(3)
C6 0.050(3) 0.052(3) 0.067(4) 0.024(3) -0.015(3) -0.016(3)
C7 0.159(7) 0.071(4) 0.056(4) -0.020(4) -0.022(5) 0.025(5)
O1 0.066(7) 0.037(6) 0.057(6) 0.002(4) -0.002(5) 0.004(5)
O2 0.060(6) 0.056(7) 0.036(6) -0.015(5) -0.002(5) 0.020(5)
O3 0.046(7) 0.057(6) 0.051(5) -0.006(4) 0.001(4) -0.003(5)
O4 0.057(6) 0.063(7) 0.044(6) -0.003(5) -0.009(5) 0.001(5)
O5 0.059(7) 0.046(6) 0.030(6) -0.005(5) 0.005(4) -0.002(4)
O6 0.051(8) 0.050(7) 0.045(6) -0.001(5) 0.001(5) -0.011(6)
C8 0.081(11) 0.027(7) 0.095(13) -0.011(7) -0.023(11) 0.013(7)
C9 0.068(10) 0.061(10) 0.073(12) -0.047(9) -0.001(9) 0.009(9)
C10 0.050(8) 0.082(11) 0.051(9) -0.008(8) -0.001(7) 0.015(8)
C11 0.033(10) 0.067(13) 0.079(16) 0.003(11) -0.004(9) -0.005(10)
C12 0.054(9) 0.062(10) 0.036(8) 0.014(7) -0.003(7) -0.017(8)
C13 0.10(2) 0.046(13) 0.060(15) -0.006(11) -0.004(14) -0.012(13)
C14 0.045(9) 0.062(10) 0.043(9) -0.023(8) -0.009(7) -0.001(9)
C15 0.082(15) 0.083(18) 0.032(14) -0.028(11) -0.021(11) 0.015(13)
C16 0.103(15) 0.095(14) 0.021(8) 0.002(10) 0.015(9) 0.034(13)
C17 0.035(10) 0.064(13) 0.079(18) 0.006(14) 0.011(10) -0.002(9)
C18 0.049(10) 0.072(13) 0.071(11) 0.027(9) 0.005(8) -0.017(8)
C19 0.049(12) 0.054(12) 0.048(11) 0.016(9) -0.018(9) -0.024(10)
O1A 0.077(7) 0.041(6) 0.044(5) 0.000(4) -0.007(5) 0.010(6)
O2A 0.066(6) 0.061(6) 0.046(7) -0.005(5) 0.007(5) 0.010(5)
O3A 0.018(4) 0.059(6) 0.066(7) 0.020(6) -0.011(5) -0.003(4)
O4A 0.060(8) 0.022(5) 0.049(6) -0.009(5) -0.006(5) -0.002(5)
O5A 0.057(7) 0.056(7) 0.018(5) 0.002(5) 0.010(5) -0.008(5)
O6A 0.047(6) 0.049(6) 0.038(6) 0.007(5) -0.009(5) -0.013(6)
C8A 0.15(2) 0.062(11) 0.063(12) -0.028(10) -0.008(13) 0.037(13)
C9A 0.077(12) 0.057(10) 0.054(11) -0.008(9) 0.007(9) 0.018(9)
C10A 0.045(14) 0.11(2) 0.051(11) 0.038(13) 0.037(13) 0.050(14)
C11A 0.025(8) 0.086(13) 0.082(11) 0.032(10) 0.012(7) -0.001(8)
C12A 0.032(7) 0.036(12) 0.064(15) 0.026(10) -0.008(8) -0.017(8)
C13A 0.072(9) 0.016(6) 0.071(9) 0.004(6) -0.041(9) -0.010(6)
C14A 0.066(11) 0.053(10) 0.020(10) -0.018(7) 0.006(9) 0.008(7)
C15A 0.063(10) 0.067(11) 0.056(11) -0.007(8) -0.006(8) 0.012(8)
C16A 0.045(12) 0.069(12) 0.051(13) -0.016(10) 0.010(8) 0.000(10)
C17A 0.049(9) 0.068(12) 0.061(11) 0.031(10) 0.006(8) -0.017(9)
C18A 0.069(15) 0.057(16) 0.049(12) 0.015(10) -0.030(10) -0.025(11)
C19A 0.103(13) 0.040(8) 0.048(8) 0.000(8) -0.018(10) -0.022(8)

loop_
_atom_type_symbol
_atom_type_description
_atom_type_scat_dispersion_real
_atom_type_scat_dispersion_imag
_atom_type_scat_source
C C 0.0033 0.0016 'International Tables Vol C Tables 4.2.6.8 and 6.1.1.4'
H H 0 0 'International Tables Vol C Tables 4.2.6.8 and 6.1.1.4'
K K 0.2009 0.2494 'International Tables Vol C Tables 4.2.6.8 and 6.1.1.4'
O O 0.0106 0.006 'International Tables Vol C Tables 4.2.6.8 and 6.1.1.4'

loop_
_geom_angle_atom_site_label_1
_geom_angle_atom_site_label_2
_geom_angle_atom_site_label_3
_geom_angle
O1A K O5 131.6(3)
O1A K O6A 60.0(3)
O5 K O6A 73.1(3)
O1A K O6 74.9(3)
O5 K O6 58.6(3)
O6A K O6 14.84(18)
O1A K O5A 117.4(3)
O5 K O5A 15.42(17)
O6A K O5A 58.0(3)
O6 K O5A 43.3(3)
O1A K O1 18.30(18)
O5 K O1 117.4(3)
O6A K O1 44.3(3)
O6 K O1 58.9(3)
O5A K O1 102.2(3)
O1A K O3 96.7(3)
O5 K O3 116.9(3)
O6A K O3 144.9(3)
O6 K O3 151.0(3)
O5A K O3 130.5(3)
O1 K O3 115.0(3)
O1A K O3A 115.4(3)
O5 K O3A 98.8(4)
O6A K O3A 150.4(3)
O6 K O3A 147.0(3)
O5A K O3A 113.3(3)
O1 K O3A 133.6(3)
O3 K O3A 19.35(19)
O1A K O2 40.0(3)
O5 K O2 151.4(3)
O6A K O2 97.4(3)
O6 K O2 111.6(3)
O5A K O2 146.4(3)
O1 K O2 58.3(3)
O3 K O2 56.9(3)
O3A K O2 75.9(3)
O1A K O2A 58.7(3)
O5 K O2A 142.0(3)
O6A K O2A 112.5(3)
O6 K O2A 125.3(3)
O5A K O2A 146.0(3)
O1 K O2A 77.0(3)
O3 K O2A 38.1(3)
O3A K O2A 56.8(3)
O2 K O2A 19.3(2)
O1A K O4 139.7(3)
O5 K O4 58.2(3)
O6A K O4 121.0(3)
O6 K O4 110.2(3)
O5A K O4 72.3(3)
O1 K O4 149.1(3)
O3 K O4 58.8(3)
O3A K O4 40.9(3)
O2 K O4 109.4(3)
O2A K O4 90.8(3)
O1A K O4A 147.0(3)
O5 K O4A 42.0(3)
O6A K O4A 109.3(3)
O6 K O4A 96.7(3)
O5A K O4A 56.6(3)
O1 K O4A 147.6(3)
O3 K O4A 75.1(3)
O3A K O4A 56.8(3)
O2 K O4A 124.5(3)
O2A K O4A 106.6(3)
O4 K O4A 16.35(19)
C6 C1 C2 121.1(6)
C6 C1 C7 119.3(7)
C2 C1 C7 119.5(7)
C6 C1 K 72.9(4)
C2 C1 K 79.9(4)
C7 C1 K 121.1(4)
C1 C2 C3 122.1(6)
C1 C2 K 75.9(4)
C3 C2 K 76.0(3)
C2 C3 C4 117.9(6)
C2 C3 K 79.5(3)
C4 C3 K 71.4(3)
C5 C4 C3 123.4(6)
C5 C4 K 74.5(3)
C3 C4 K 83.5(3)
C4 C5 C6 118.0(5)
C4 C5 K 80.7(3)
C6 C5 K 79.3(3)
C1 C6 C5 117.4(6)
C1 C6 K 82.8(4)
C5 C6 K 72.0(3)
C8 O1 C19 111.2(14)
C8 O1 K 120.8(10)
C19 O1 K 116.9(11)
C10 O2 C9 111.4(13)
C10 O2 K 110.2(9)
C9 O2 K 110.9(7)
C12 O3 C11 114.9(16)
C12 O3 K 114.9(11)
C11 O3 K 120.5(10)
C14 O4 C13 111.9(15)
C14 O4 K 105.5(8)
C13 O4 K 111.4(12)
C16 O5 C15 110.0(13)
C16 O5 K 119.4(10)
C15 O5 K 124.6(11)
C17 O6 C18 109.1(15)
C17 O6 K 110.7(10)
C18 O6 K 110.4(9)
O1 C8 C9 106.7(13)
O2 C9 C8 111.4(12)
O2 C10 C11 106.8(15)
O3 C11 C10 107.6(18)
O3 C12 C13 115(2)
O4 C13 C12 103.9(18)
O4 C14 C15 116.6(18)
O5 C15 C14 104.0(15)
O5 C16 C17 109.7(16)
O6 C17 C16 107.8(15)
O6 C18 C19 106.3(19)
O1 C19 C18 109.8(15)
C8A O1A C19A 113.7(13)
C8A O1A K 120.5(10)
C19A O1A K 116.7(10)
C10A O2A C9A 115.2(15)
C10A O2A K 111.1(11)
C9A O2A K 106.3(9)
C11A O3A C12A 109.6(16)
C11A O3A K 120.8(10)
C12A O3A K 118.5(9)
C14A O4A C13A 108.2(14)
C14A O4A K 109.8(10)
C13A O4A K 108.9(8)
C16A O5A C15A 112.8(14)
C16A O5A K 119.2(10)
C15A O5A K 124.4(11)
C18A O6A C17A 109.7(14)
C18A O6A K 108.4(11)
C17A O6A K 106.9(8)
O1A C8A C9A 105.6(14)
O2A C9A C8A 109.5(15)
O2A C10A C11A 109.8(16)
O3A C11A C10A 105.4(17)
O3A C12A C13A 111.7(17)
O4A C13A C12A 104.5(14)
O4A C14A C15A 111.6(15)
O5A C15A C14A 105.8(16)
O5A C16A C17A 108.7(15)
O6A C17A C16A 107.8(17)
O6A C18A C19A 107.0(16)
O1A C19A C18A 111.4(17)

loop_
_geom_bond_atom_site_label_1
_geom_bond_atom_site_label_2
_geom_bond_distance
K O1A 2.812(9)
K O5 2.817(9)
K O6A 2.857(9)
K O6 2.859(9)
K O5A 2.862(9)
K O1 2.863(9)
K O3 2.871(9)
K O3A 2.896(8)
K O2 2.908(9)
K O2A 2.914(8)
K O4 2.948(8)
K O4A 2.975(9)
C1 C6 1.352(9)
C1 C2 1.382(9)
C1 C7 1.478(9)
C2 C3 1.394(9)
C3 C4 1.397(8)
C4 C5 1.326(8)
C5 C6 1.537(9)
O1 C8 1.418(13)
O1 C19 1.420(15)
O2 C10 1.407(13)
O2 C9 1.423(13)
O3 C12 1.410(13)
O3 C11 1.423(15)
O4 C14 1.398(13)
O4 C13 1.417(16)
O5 C16 1.417(14)
O5 C15 1.429(15)
O6 C17 1.408(15)
O6 C18 1.438(14)
C8 C9 1.508(17)
C10 C11 1.509(18)
C12 C13 1.508(19)
C14 C15 1.498(18)
C16 C17 1.509(18)
C18 C19 1.500(18)
O1A C8A 1.407(14)
O1A C19A 1.414(13)
O2A C10A 1.409(15)
O2A C9A 1.412(13)
O3A C11A 1.400(12)
O3A C12A 1.413(16)
O4A C14A 1.406(15)
O4A C13A 1.412(13)
O5A C16A 1.418(15)
O5A C15A 1.420(13)
O6A C18A 1.417(15)
O6A C17A 1.425(14)
C8A C9A 1.511(17)
C10A C11A 1.500(19)
C12A C13A 1.508(19)
C14A C15A 1.510(17)
C16A C17A 1.506(17)
C18A C19A 1.514(18)
